data_7058861
loop_
_publ_author_name
'Wang, Wen-Min'
'Yue, Rong-Xin'
'Gao, Yu'
'Wang, Mei-Jiao'
'Hao, Sha-Sha'
'Shi, Ying'
'Kang, Xiao-Min'
'Wu, Zhi-Lei'

_publ_section_title
;
 Large magnetocaloric effect and remarkable single-molecule-magnet
 behavior in triangle-assembled LnIII6 clusters
;
_journal_issue 42
_journal_name_full 'New Journal of Chemistry'
_journal_page_first 16639
_journal_paper_doi 10.1039/C9NJ03921J
_journal_volume 43
_journal_year 2019
_chemical_formula_moiety 'C72 H102 Dy6 N10 O30'
_chemical_formula_sum 'C72 H102 Dy6 N10 O30'
_chemical_formula_weight 2562.63
_space_group_crystal_system triclinic
_space_group_IT_number 2
_space_group_name_Hall '-P 1'
_space_group_name_H-M_alt 'P -1'
_symmetry_space_group_name_Hall '-P 1'
_symmetry_space_group_name_H-M 'P -1'
_atom_sites_solution_hydrogens geom
_audit_creation_date 2019-09-05
_audit_creation_method
;
Olex2 1.2
(compiled 2018.05.29 svn.r3508 for OlexSys, GUI svn.r5506)
;
_audit_update_record
;
2019-09-22 deposited with the CCDC.    2019-10-03 downloaded from the CCDC.
;
_cell_angle_alpha 93.0144(19)
_cell_angle_beta 106.282(2)
_cell_angle_gamma 106.9591(18)
_cell_formula_units_Z 1
_cell_length_a 11.9121(6)
_cell_length_b 14.5229(6)
_cell_length_c 15.2125(8)
_cell_measurement_reflns_used 9890
_cell_measurement_temperature 150(2)
_cell_measurement_theta_max 26.47
_cell_measurement_theta_min 2.64
_cell_volume 2390.3(2)
_computing_cell_refinement 'SAINT v8.37A (Bruker, 2015)'
_computing_data_reduction 'SAINT v8.37A (Bruker, 2015)'
_computing_molecular_graphics 'Olex2 (Dolomanov et al., 2009)'
_computing_publication_material 'Olex2 (Dolomanov et al., 2009)'
_computing_structure_refinement 'XL (Sheldrick, 2008)'
_diffrn_ambient_temperature 150.0
_diffrn_measured_fraction_theta_full 0.999
_diffrn_measured_fraction_theta_max 0.998
_diffrn_measurement_device_type 'Bruker APEX-II CCD'
_diffrn_measurement_method '\f and \w scans'
_diffrn_radiation_type MoK\a
_diffrn_radiation_wavelength 0.71073
_diffrn_reflns_av_R_equivalents 0.0624
_diffrn_reflns_av_unetI/netI 0.0481
_diffrn_reflns_Laue_measured_fraction_full 0.999
_diffrn_reflns_Laue_measured_fraction_max 0.998
_diffrn_reflns_limit_h_max 14
_diffrn_reflns_limit_h_min -14
_diffrn_reflns_limit_k_max 17
_diffrn_reflns_limit_k_min -17
_diffrn_reflns_limit_l_max 18
_diffrn_reflns_limit_l_min -18
_diffrn_reflns_number 42796
_diffrn_reflns_point_group_measured_fraction_full 0.999
_diffrn_reflns_point_group_measured_fraction_max 0.998
_diffrn_reflns_theta_full 25.242
_diffrn_reflns_theta_max 26.022
_diffrn_reflns_theta_min 2.190
_diffrn_standards_number 0
_exptl_absorpt_coefficient_mu 4.705
_exptl_absorpt_correction_T_max 0.7454
_exptl_absorpt_correction_T_min 0.5380
_exptl_absorpt_correction_type multi-scan
_exptl_absorpt_process_details
;
SADABS-2016/2 (Bruker,2016/2) was used for absorption correction.
wR2(int) was 0.0903 before and 0.0591 after correction.
The Ratio of minimum to maximum transmission is 0.7218.
The \l/2 correction factor is Not present.
;
_exptl_crystal_colour colorless
_exptl_crystal_density_diffrn 1.780
_exptl_crystal_description block
_exptl_crystal_F_000 1240
_exptl_crystal_size_max 0.26
_exptl_crystal_size_mid 0.21
_exptl_crystal_size_min 0.14
_refine_diff_density_max 1.851
_refine_diff_density_min -0.929
_refine_diff_density_rms 0.154
_refine_ls_extinction_method none
_refine_ls_goodness_of_fit_ref 1.012
_refine_ls_hydrogen_treatment constr
_refine_ls_matrix_type full
_refine_ls_number_parameters 544
_refine_ls_number_reflns 9417
_refine_ls_number_restraints 56
_refine_ls_restrained_S_all 1.014
_refine_ls_R_factor_all 0.0496
_refine_ls_R_factor_gt 0.0325
_refine_ls_shift/su_max 0.002
_refine_ls_shift/su_mean 0.000
_refine_ls_structure_factor_coef Fsqd
_refine_ls_weighting_details 'w=1/[\s^2^(Fo^2^)+(0.0356P)^2^+6.5898P] where P=(Fo^2^+2Fc^2^)/3'
_refine_ls_weighting_scheme calc
_refine_ls_wR_factor_gt 0.0737
_refine_ls_wR_factor_ref 0.0806
_reflns_Friedel_coverage 0.000
_reflns_number_gt 7508
_reflns_number_total 9417
_reflns_threshold_expression 'I > 2\s(I)'
_cod_data_source_file c9nj03921j2.cif
_cod_data_source_block 2
_cod_depositor_comments 'Adding full bibliography for 7058860--7058861.cif.'
_cod_database_code 7058861
_shelx_shelxl_version_number 2018/3
_shelx_space_group_comment
;
The symmetry employed for this shelxl refinement is uniquely defined
by the following loop, which should always be used as a source of
symmetry information in preference to the above space-group names.
They are only intended as comments.
;
_shelx_estimated_absorpt_t_max 0.559
_shelx_estimated_absorpt_t_min 0.374
_olex2_refinement_description
;
1. Fixed Uiso
 At 1.2 times of:
  All C(H) groups, All C(H,H) groups, All N(H) groups, All N(H,H) groups
 At 1.5 times of:
  All C(H,H,H) groups, All O(H) groups
2. Restrained distances
 H9_$1-H9_$2
 2.2 with sigma of 0.02
 C36B-C35 \\sim C35-C34B
 with sigma of 0.02
3. Rigid bond restraints
 C35
 with sigma for 1-2 distances of 0.01 and sigma for 1-3 distances of 0.02
 C14
 with sigma for 1-2 distances of 0.01 and sigma for 1-3 distances of 0.02
4. Uiso/Uaniso restraints and constraints
C35 \\sim O15: within 2A with sigma of 0.01 and sigma for terminal atoms of 0.02
C35: within 2A with sigma of 0.01 and sigma for terminal atoms of 0.02
C14: within 2A with sigma of 0.01 and sigma for terminal atoms of 0.02
C15 \\sim O4: within 2A with sigma of 0.01 and sigma for terminal atoms of 0.02
C14 \\sim C15 \\sim O4: within 2A with sigma of 0.01 and sigma for terminal
atoms of 0.02
Uanis(C10) \\sim Ueq, Uanis(C11) \\sim Ueq, Uanis(C12) \\sim Ueq: with sigma of
0.01 and sigma for terminal atoms of 0.02
Uanis(C35) \\sim Ueq: with sigma of 0.01 and sigma for terminal atoms of 0.02
Uanis(C13) \\sim Ueq: with sigma of 0.01 and sigma for terminal atoms of 0.02
Uanis(C15) \\sim Ueq: with sigma of 0.01 and sigma for terminal atoms of 0.02
Uanis(C36B) = Uanis(C36A) = Uanis(C34B) = Uanis(C34A)
5. Others
 Sof(C34A)=Sof(H34D)=Sof(H34E)=Sof(H34F)=Sof(C36A)=Sof(H36D)=Sof(H36E)=
 Sof(H36F)=1-FVAR(1)
 Sof(C34B)=Sof(H34A)=Sof(H34B)=Sof(H34C)=Sof(C36B)=Sof(H36A)=Sof(H36B)=
 Sof(H36C)=FVAR(1)
6.a Secondary CH2 refined with riding coordinates:
 N4(H4A,H4B), N5(H5A,H5B), C29(H29A,H29B), C30(H30A,H30B), C32(H32A,H32B),
 C33(H33A,H33B), C28(H28A,H28B), C26(H26A,H26B), C15(H15A,H15B)
6.b Aromatic/amide H refined with riding coordinates:
 N2(H2), C8(H8), C5(H5), C3(H3), C4(H4), C18(H18), C23(H23), C11(H11),
 C12(H12A), C13(H13)
6.c Idealised Me refined as rotating group:
 C16(H16A,H16B,H16C), C1(H1A,H1B,H1C), C20(H20A,H20B,H20C), C25(H25A,H25B,
 H25C), C21(H21A,H21B,H21C), C34B(H34A,H34B,H34C), C36B(H36A,H36B,H36C),
 C34A(H34D,H34E,H34F), C36A(H36D,H36E,H36F)
6.d Idealised tetrahedral OH refined as rotating group:
 O9(H9), O12(H12)
;
_olex2_submission_special_instructions 'No special instructions were received'

loop_
_space_group_symop_operation_xyz
'x, y, z'
'-x, -y, -z'

loop_
_atom_site_label
_atom_site_type_symbol
_atom_site_fract_x
_atom_site_fract_y
_atom_site_fract_z
_atom_site_U_iso_or_equiv
_atom_site_adp_type
_atom_site_occupancy
_atom_site_site_symmetry_order
_atom_site_calc_flag
_atom_site_refinement_flags_posn
_atom_site_refinement_flags_adp
_atom_site_refinement_flags_occupancy
_atom_site_disorder_assembly
_atom_site_disorder_group
Dy1 Dy 0.99272(2) 0.51452(2) 0.13892(2) 0.01559(7) Uani 1 1 d . . . . .
Dy2 Dy 1.17137(2) 0.72272(2) 0.05292(2) 0.01616(7) Uani 1 1 d . . . . .
Dy3 Dy 1.05772(3) 0.76808(2) 0.24008(2) 0.01942(7) Uani 1 1 d . . . . .
O3 O 1.0783(3) 0.6608(2) -0.1059(3) 0.0160(8) Uani 1 1 d . . . . .
O10 O 0.8762(3) 0.4553(2) -0.0369(2) 0.0131(7) Uani 1 1 d . . . . .
O11 O 0.9804(3) 0.6585(2) 0.0839(2) 0.0135(7) Uani 1 1 d . . . . .
O5 O 1.3327(3) 0.7146(3) -0.0062(3) 0.0202(8) Uani 1 1 d . . . . .
O2 O 1.1027(3) 0.8469(2) 0.1128(3) 0.0163(8) Uani 1 1 d . . . . .
O6 O 1.3518(3) 0.8533(3) 0.1345(3) 0.0216(9) Uani 1 1 d . . . . .
O14 O 1.1888(3) 0.6854(3) 0.2016(3) 0.0170(8) Uani 1 1 d . . . . .
O7 O 0.8456(4) 0.7561(3) 0.1998(3) 0.0280(10) Uani 1 1 d . . . . .
O1 O 1.0548(4) 0.9473(3) 0.2385(3) 0.0255(9) Uani 1 1 d . . . . .
O8 O 1.0182(4) 0.8083(3) 0.3790(3) 0.0243(9) Uani 1 1 d . . . . .
N4 N 0.7713(4) 0.5236(3) 0.0837(3) 0.0181(10) Uani 1 1 d . . . . .
H4A H 0.714603 0.463579 0.075141 0.022 Uiso 1 1 calc R . . . .
H4B H 0.759171 0.563940 0.125394 0.022 Uiso 1 1 calc R . . . .
O15 O 1.1450(4) 0.4724(3) 0.2505(3) 0.0322(10) Uani 1 1 d . U . . .
N2 N 1.1609(4) 0.8134(3) -0.1425(3) 0.0192(10) Uani 1 1 d . . . . .
H2 H 1.186470 0.852192 -0.180422 0.023 Uiso 1 1 calc R . . . .
N3 N 1.1065(4) 0.5774(3) -0.2519(3) 0.0182(10) Uani 1 1 d . . . . .
N1 N 1.1562(4) 0.8455(3) -0.0560(3) 0.0178(10) Uani 1 1 d . . . . .
O13 O 1.2847(4) 0.8880(3) 0.2871(3) 0.0330(10) Uani 1 1 d . . . . .
O9 O 0.5377(4) 0.5124(3) -0.0755(4) 0.0383(12) Uani 1 1 d . . . . .
H9 H 0.543089 0.468270 -0.042619 0.057 Uiso 1 1 calc DGR . . . .
N5 N 1.2157(5) 0.7362(4) 0.3791(4) 0.0351(13) Uani 1 1 d . . . . .
H5A H 1.225864 0.775470 0.431275 0.042 Uiso 1 1 calc R . . . .
H5B H 1.189318 0.673161 0.388488 0.042 Uiso 1 1 calc R . . . .
C17 C 1.4218(5) 0.7807(4) -0.0171(4) 0.0207(12) Uani 1 1 d . . . . .
C8 C 1.1711(5) 0.9366(4) -0.0418(4) 0.0181(12) Uani 1 1 d . . . . .
H8 H 1.190074 0.973835 -0.088351 0.022 Uiso 1 1 calc R . . . .
C31 C 0.7631(5) 0.5622(4) -0.0040(4) 0.0170(11) Uani 1 1 d . . . . .
C7 C 1.1241(5) 0.9408(3) 0.1088(4) 0.0149(11) Uani 1 1 d . . . . .
C9 C 1.1231(5) 0.7201(4) -0.1598(4) 0.0173(11) Uani 1 1 d . . . . .
C6 C 1.1617(5) 0.9880(4) 0.0380(4) 0.0171(11) Uani 1 1 d . . . . .
C29 C 1.3034(5) 0.6907(4) 0.2661(4) 0.0197(12) Uani 1 1 d . . . . .
H29A H 1.369821 0.715312 0.237775 0.024 Uiso 1 1 calc R . . . .
H29B H 1.301571 0.624483 0.279606 0.024 Uiso 1 1 calc R . . . .
C14 C 1.1179(5) 0.5283(4) -0.3233(4) 0.0209(12) Uani 1 1 d . U . . .
C2 C 1.1020(5) 0.9991(4) 0.1755(4) 0.0197(12) Uani 1 1 d . . . . .
C10 C 1.1366(5) 0.6746(4) -0.2439(4) 0.0183(12) Uani 1 1 d . U . . .
C5 C 1.1818(5) 1.0884(4) 0.0391(4) 0.0238(13) Uani 1 1 d . . . . .
H5 H 1.207736 1.119446 -0.008539 0.029 Uiso 1 1 calc R . . . .
C24 C 0.9230(6) 0.8000(4) 0.4037(4) 0.0270(14) Uani 1 1 d . . . . .
C30 C 0.6467(5) 0.5902(4) -0.0447(4) 0.0224(13) Uani 1 1 d . . . . .
H30A H 0.639600 0.635316 0.003045 0.027 Uiso 1 1 calc R . . . .
H30B H 0.656550 0.625885 -0.097181 0.027 Uiso 1 1 calc R . . . .
C32 C 0.7675(5) 0.4831(4) -0.0708(4) 0.0149(11) Uani 1 1 d . . . . .
H32A H 0.693554 0.425391 -0.081380 0.018 Uiso 1 1 calc R . . . .
H32B H 0.765505 0.506604 -0.131008 0.018 Uiso 1 1 calc R . . . .
C3 C 1.1243(6) 1.0975(4) 0.1770(4) 0.0263(13) Uani 1 1 d . . . . .
H3 H 1.112219 1.134598 0.224742 0.032 Uiso 1 1 calc R . . . .
C19 C 1.4440(5) 0.9027(4) 0.1103(4) 0.0238(13) Uani 1 1 d . . . . .
C4 C 1.1646(6) 1.1422(4) 0.1079(4) 0.0270(14) Uani 1 1 d . . . . .
H4 H 1.180346 1.210256 0.108365 0.032 Uiso 1 1 calc R . . . .
C33 C 0.8716(5) 0.6572(4) 0.0133(4) 0.0151(11) Uani 1 1 d . . . . .
H33A H 0.891589 0.667208 -0.045090 0.018 Uiso 1 1 calc R . . . .
H33B H 0.845344 0.712340 0.030825 0.018 Uiso 1 1 calc R . . . .
C18 C 1.4766(5) 0.8727(4) 0.0358(4) 0.0237(13) Uani 1 1 d . . . . .
H18 H 1.540560 0.917850 0.019592 0.028 Uiso 1 1 calc R . . . .
O12 O 1.5411(5) 0.7490(5) 0.4198(4) 0.0639(17) Uani 1 1 d . . . . .
H12 H 1.586626 0.724962 0.457665 0.096 Uiso 1 1 calc GR . . . .
C16 C 1.4683(6) 0.7556(4) -0.0948(5) 0.0290(14) Uani 1 1 d . . . . .
H16A H 1.472897 0.689340 -0.094381 0.043 Uiso 1 1 calc GR . . . .
H16B H 1.550546 0.801522 -0.086301 0.043 Uiso 1 1 calc GR . . . .
H16C H 1.411640 0.759670 -0.154072 0.043 Uiso 1 1 calc GR . . . .
C23 C 0.8043(6) 0.7795(4) 0.3414(5) 0.0315(15) Uani 1 1 d . . . . .
H23 H 0.739899 0.778526 0.367066 0.038 Uiso 1 1 calc R . . . .
C28 C 1.3785(6) 0.8612(5) 0.3511(5) 0.0349(15) Uani 1 1 d . . . . .
H28A H 1.401687 0.899598 0.412862 0.042 Uiso 1 1 calc R . . . .
H28B H 1.452820 0.875457 0.330464 0.042 Uiso 1 1 calc R . . . .
C27 C 1.3338(5) 0.7572(5) 0.3573(4) 0.0277(14) Uani 1 1 d . . . . .
C22 C 0.7715(6) 0.7603(4) 0.2448(5) 0.0322(15) Uani 1 1 d . . . . .
C11 C 1.1764(6) 0.7266(4) -0.3087(4) 0.0318(15) Uani 1 1 d . U . . .
H11 H 1.194840 0.795318 -0.302507 0.038 Uiso 1 1 calc R . . . .
C12 C 1.1888(7) 0.6755(5) -0.3835(5) 0.0432(19) Uani 1 1 d . U . . .
H12A H 1.218466 0.709323 -0.428360 0.052 Uiso 1 1 calc R . . . .
C1 C 1.0077(9) 0.9983(5) 0.2942(6) 0.053(2) Uani 1 1 d . . . . .
H1A H 0.958200 0.952114 0.324319 0.079 Uiso 1 1 calc GR . . . .
H1B H 0.956013 1.031393 0.255210 0.079 Uiso 1 1 calc GR . . . .
H1C H 1.076497 1.046467 0.341503 0.079 Uiso 1 1 calc GR . . . .
C13 C 1.1579(7) 0.5760(4) -0.3922(4) 0.0335(16) Uani 1 1 d . U . . .
H13 H 1.163507 0.540040 -0.443926 0.040 Uiso 1 1 calc R . . . .
C20 C 1.5206(7) 0.9993(5) 0.1712(5) 0.0416(18) Uani 1 1 d . . . . .
H20A H 1.466423 1.036938 0.177668 0.062 Uiso 1 1 calc GR . . . .
H20B H 1.581118 1.035848 0.142991 0.062 Uiso 1 1 calc GR . . . .
H20C H 1.563776 0.987520 0.232455 0.062 Uiso 1 1 calc GR . . . .
C25 C 0.9423(8) 0.8146(6) 0.5051(5) 0.048(2) Uani 1 1 d . . . . .
H25A H 0.994270 0.776992 0.535804 0.073 Uiso 1 1 calc GR . . . .
H25B H 0.862366 0.792516 0.516573 0.073 Uiso 1 1 calc GR . . . .
H25C H 0.983006 0.883782 0.529803 0.073 Uiso 1 1 calc GR . . . .
C21 C 0.6395(7) 0.7421(7) 0.1887(6) 0.057(2) Uani 1 1 d . . . . .
H21A H 0.636441 0.779613 0.136905 0.086 Uiso 1 1 calc GR . . . .
H21B H 0.595469 0.762108 0.227869 0.086 Uiso 1 1 calc GR . . . .
H21C H 0.600314 0.672578 0.164692 0.086 Uiso 1 1 calc GR . . . .
C26 C 1.4260(7) 0.7302(6) 0.4372(5) 0.0456(19) Uani 1 1 d . . . . .
H26A H 1.437503 0.769089 0.496378 0.055 Uiso 1 1 calc R . . . .
H26B H 1.393068 0.660513 0.442457 0.055 Uiso 1 1 calc R . . . .
C35 C 1.1890(6) 0.4323(5) 0.3147(5) 0.0460(19) Uani 1 1 d D U . . .
C34B C 1.2045(18) 0.4576(10) 0.4028(8) 0.076(3) Uani 0.664(10) 1 d D . P A 1
H34A H 1.187494 0.519097 0.410693 0.113 Uiso 0.664(10) 1 calc GR . P A 1
H34B H 1.289749 0.465778 0.439281 0.113 Uiso 0.664(10) 1 calc GR . P A 1
H34C H 1.147765 0.406830 0.423960 0.113 Uiso 0.664(10) 1 calc GR . P A 1
C36B C 1.2299(17) 0.3583(10) 0.2892(9) 0.076(3) Uani 0.664(10) 1 d D . P A 1
H36A H 1.281476 0.341802 0.344447 0.113 Uiso 0.664(10) 1 calc GR . P A 1
H36B H 1.278396 0.379859 0.247237 0.113 Uiso 0.664(10) 1 calc GR . P A 1
H36C H 1.158804 0.300938 0.257638 0.113 Uiso 0.664(10) 1 calc GR . P A 1
C34A C 1.179(4) 0.505(2) 0.3947(17) 0.076(3) Uani 0.336(10) 1 d . . P A 2
H34D H 1.119425 0.468922 0.423786 0.113 Uiso 0.336(10) 1 calc GR . P A 2
H34E H 1.151470 0.557450 0.366978 0.113 Uiso 0.336(10) 1 calc GR . P A 2
H34F H 1.260029 0.533477 0.441510 0.113 Uiso 0.336(10) 1 calc GR . P A 2
C36A C 1.189(3) 0.3671(19) 0.3469(18) 0.076(3) Uani 0.336(10) 1 d . . P A 2
H36D H 1.151688 0.366710 0.396874 0.113 Uiso 0.336(10) 1 calc GR . P A 2
H36E H 1.273716 0.366451 0.372276 0.113 Uiso 0.336(10) 1 calc GR . P A 2
H36F H 1.140623 0.309366 0.300464 0.113 Uiso 0.336(10) 1 calc GR . P A 2
O4 O 1.0237(4) 0.3886(2) -0.2612(3) 0.0185(8) Uani 1 1 d . U . . .
C15 C 1.0851(6) 0.4223(4) -0.3271(4) 0.0217(12) Uani 1 1 d . U . . .
H15A H 1.030732 0.390624 -0.390051 0.026 Uiso 1 1 calc R . . . .
H15B H 1.160972 0.403577 -0.314796 0.026 Uiso 1 1 calc R . . . .

loop_
_atom_site_aniso_label
_atom_site_aniso_U_11
_atom_site_aniso_U_22
_atom_site_aniso_U_33
_atom_site_aniso_U_23
_atom_site_aniso_U_13
_atom_site_aniso_U_12
Dy1 0.01922(14) 0.01668(13) 0.01437(14) 0.00575(10) 0.00889(11) 0.00678(10)
Dy2 0.01886(14) 0.01635(13) 0.01487(14) 0.00460(10) 0.00803(11) 0.00487(10)
Dy3 0.02348(15) 0.01830(13) 0.01845(15) 0.00178(10) 0.01049(12) 0.00591(10)
O3 0.022(2) 0.0126(18) 0.015(2) 0.0064(15) 0.0090(17) 0.0031(15)
O10 0.0141(19) 0.0163(18) 0.012(2) 0.0055(14) 0.0070(16) 0.0067(14)
O11 0.0147(19) 0.0139(17) 0.013(2) 0.0034(14) 0.0053(16) 0.0053(14)
O5 0.019(2) 0.0198(19) 0.025(2) 0.0090(16) 0.0130(18) 0.0041(16)
O2 0.018(2) 0.0127(18) 0.020(2) 0.0027(15) 0.0073(17) 0.0061(15)
O6 0.021(2) 0.021(2) 0.018(2) 0.0054(16) 0.0056(17) 0.0002(16)
O14 0.017(2) 0.0223(19) 0.013(2) 0.0032(15) 0.0062(16) 0.0070(15)
O7 0.028(2) 0.034(2) 0.027(3) 0.0019(19) 0.011(2) 0.0155(19)
O1 0.039(3) 0.018(2) 0.026(2) 0.0020(17) 0.019(2) 0.0103(18)
O8 0.032(2) 0.025(2) 0.020(2) 0.0002(17) 0.0106(19) 0.0135(18)
N4 0.018(2) 0.019(2) 0.018(3) 0.0054(19) 0.009(2) 0.0040(19)
O15 0.023(2) 0.041(2) 0.037(3) 0.027(2) 0.007(2) 0.0137(19)
N2 0.029(3) 0.020(2) 0.011(2) 0.0071(18) 0.010(2) 0.005(2)
N3 0.023(3) 0.020(2) 0.016(3) 0.0062(19) 0.013(2) 0.0075(19)
N1 0.023(3) 0.016(2) 0.016(3) 0.0076(18) 0.008(2) 0.0070(19)
O13 0.028(2) 0.038(2) 0.028(3) -0.003(2) 0.001(2) 0.012(2)
O9 0.017(2) 0.039(3) 0.053(3) 0.008(2) 0.004(2) 0.0063(19)
N5 0.036(3) 0.043(3) 0.032(3) 0.006(3) 0.019(3) 0.013(3)
C17 0.021(3) 0.026(3) 0.023(3) 0.014(2) 0.012(3) 0.012(2)
C8 0.019(3) 0.019(3) 0.016(3) 0.008(2) 0.005(2) 0.004(2)
C31 0.015(3) 0.022(3) 0.014(3) 0.004(2) 0.003(2) 0.007(2)
C7 0.013(3) 0.013(3) 0.015(3) 0.002(2) -0.001(2) 0.002(2)
C9 0.019(3) 0.017(3) 0.017(3) 0.011(2) 0.006(2) 0.006(2)
C6 0.017(3) 0.015(3) 0.017(3) 0.004(2) 0.003(2) 0.003(2)
C29 0.016(3) 0.030(3) 0.016(3) 0.007(2) 0.007(2) 0.008(2)
C14 0.025(3) 0.024(3) 0.017(3) 0.005(2) 0.011(2) 0.007(2)
C2 0.024(3) 0.021(3) 0.014(3) 0.006(2) 0.004(2) 0.008(2)
C10 0.027(3) 0.019(3) 0.012(3) 0.010(2) 0.010(2) 0.006(2)
C5 0.029(3) 0.018(3) 0.023(3) 0.005(2) 0.008(3) 0.006(2)
C24 0.041(4) 0.023(3) 0.028(4) 0.005(3) 0.021(3) 0.017(3)
C30 0.017(3) 0.028(3) 0.024(3) 0.003(2) 0.004(3) 0.012(2)
C32 0.016(3) 0.016(3) 0.015(3) 0.005(2) 0.005(2) 0.008(2)
C3 0.032(4) 0.022(3) 0.024(3) 0.001(2) 0.008(3) 0.009(3)
C19 0.017(3) 0.027(3) 0.024(3) 0.014(3) 0.000(3) 0.006(2)
C4 0.037(4) 0.015(3) 0.027(4) 0.006(2) 0.007(3) 0.007(2)
C33 0.015(3) 0.017(3) 0.017(3) 0.005(2) 0.007(2) 0.008(2)
C18 0.015(3) 0.027(3) 0.028(4) 0.013(3) 0.009(3) 0.002(2)
O12 0.037(3) 0.093(5) 0.062(4) 0.036(4) 0.012(3) 0.021(3)
C16 0.023(3) 0.037(3) 0.032(4) 0.008(3) 0.016(3) 0.008(3)
C23 0.034(4) 0.033(3) 0.043(4) 0.004(3) 0.029(3) 0.017(3)
C28 0.035(4) 0.045(4) 0.022(4) 0.002(3) 0.005(3) 0.012(3)
C27 0.015(3) 0.051(4) 0.014(3) -0.005(3) -0.001(2) 0.012(3)
C22 0.028(4) 0.029(3) 0.040(4) -0.003(3) 0.011(3) 0.012(3)
C11 0.052(4) 0.023(3) 0.028(4) 0.010(2) 0.027(3) 0.007(3)
C12 0.071(5) 0.037(4) 0.032(4) 0.015(3) 0.036(4) 0.010(3)
C1 0.095(7) 0.037(4) 0.064(6) 0.020(4) 0.061(5) 0.038(4)
C13 0.060(4) 0.029(3) 0.021(3) 0.009(3) 0.031(3) 0.010(3)
C20 0.047(4) 0.034(4) 0.022(4) -0.001(3) 0.011(3) -0.017(3)
C25 0.068(6) 0.072(5) 0.024(4) 0.007(4) 0.026(4) 0.038(4)
C21 0.027(4) 0.088(6) 0.058(6) -0.006(5) 0.012(4) 0.026(4)
C26 0.033(4) 0.061(5) 0.038(5) 0.012(4) 0.003(3) 0.012(4)
C35 0.031(3) 0.042(4) 0.047(4) 0.027(3) -0.001(3) -0.005(3)
C34B 0.158(10) 0.065(6) 0.030(5) 0.016(4) 0.026(6) 0.077(7)
C36B 0.158(10) 0.065(6) 0.030(5) 0.016(4) 0.026(6) 0.077(7)
C34A 0.158(10) 0.065(6) 0.030(5) 0.016(4) 0.026(6) 0.077(7)
C36A 0.158(10) 0.065(6) 0.030(5) 0.016(4) 0.026(6) 0.077(7)
O4 0.030(2) 0.0172(18) 0.015(2) 0.0055(15) 0.0162(17) 0.0077(16)
C15 0.045(3) 0.024(3) 0.007(2) 0.004(2) 0.012(2) 0.023(2)

loop_
_atom_type_symbol
_atom_type_description
_atom_type_scat_dispersion_real
_atom_type_scat_dispersion_imag
_atom_type_scat_source
C C 0.0033 0.0016 'International Tables Vol C Tables 4.2.6.8 and 6.1.1.4'
H H 0.0000 0.0000 'International Tables Vol C Tables 4.2.6.8 and 6.1.1.4'
Dy Dy -0.1892 4.4098 'International Tables Vol C Tables 4.2.6.8 and 6.1.1.4'
N N 0.0061 0.0033 'International Tables Vol C Tables 4.2.6.8 and 6.1.1.4'
O O 0.0106 0.0060 'International Tables Vol C Tables 4.2.6.8 and 6.1.1.4'

loop_
_geom_angle_atom_site_label_1
_geom_angle_atom_site_label_2
_geom_angle_atom_site_label_3
_geom_angle
_geom_angle_site_symmetry_1
_geom_angle_site_symmetry_3
Dy3 Dy1 Dy2 58.169(7) . .
O3 Dy1 Dy2 138.08(8) 2_765 .
O3 Dy1 Dy3 163.75(8) 2_765 .
O3 Dy1 O10 69.01(11) 2_765 .
O3 Dy1 O10 97.11(11) 2_765 2_765
O3 Dy1 O14 148.35(11) 2_765 .
O3 Dy1 N4 92.65(13) 2_765 .
O3 Dy1 N3 63.49(13) 2_765 2_765
O10 Dy1 Dy2 83.11(7) . .
O10 Dy1 Dy2 41.50(8) 2_765 .
O10 Dy1 Dy3 98.94(8) 2_765 .
O10 Dy1 Dy3 120.68(7) . .
O10 Dy1 O10 64.83(13) 2_765 .
O10 Dy1 O14 67.50(11) 2_765 .
O10 Dy1 O14 122.02(10) . .
O10 Dy1 N4 120.55(13) 2_765 .
O10 Dy1 N3 155.45(12) 2_765 2_765
O11 Dy1 Dy2 38.93(8) . .
O11 Dy1 Dy3 43.40(9) . .
O11 Dy1 O3 146.10(12) . 2_765
O11 Dy1 O10 74.29(11) . 2_765
O11 Dy1 O10 77.85(11) . .
O11 Dy1 O14 58.82(11) . .
O11 Dy1 N4 66.13(13) . .
O11 Dy1 O15 134.13(14) . .
O11 Dy1 N3 130.23(13) . 2_765
O11 Dy1 O4 74.35(12) . 2_765
O14 Dy1 Dy2 38.93(7) . .
O14 Dy1 Dy3 40.57(7) . .
N4 Dy1 Dy2 103.34(9) . .
N4 Dy1 Dy3 81.38(10) . .
N4 Dy1 O10 64.81(13) . .
N4 Dy1 O14 118.99(12) . .
O15 Dy1 Dy2 103.89(10) . .
O15 Dy1 Dy3 99.77(11) . .
O15 Dy1 O3 77.46(14) . 2_765
O15 Dy1 O10 134.46(14) . .
O15 Dy1 O10 90.66(13) . 2_765
O15 Dy1 O14 75.34(13) . .
O15 Dy1 N4 148.40(14) . .
O15 Dy1 N3 71.24(14) . 2_765
N3 Dy1 Dy2 157.55(10) 2_765 .
N3 Dy1 Dy3 100.36(10) 2_765 .
N3 Dy1 O10 116.34(13) 2_765 .
N3 Dy1 O14 120.81(13) 2_765 .
N3 Dy1 N4 77.46(14) 2_765 .
O4 Dy1 Dy2 94.48(8) 2_765 .
O4 Dy1 Dy3 36.56(8) 2_765 .
O4 Dy1 O3 127.27(12) 2_765 2_765
O4 Dy1 O10 137.48(12) 2_765 .
O4 Dy1 O10 133.74(12) 2_765 2_765
O4 Dy1 O14 67.35(11) 2_765 .
O4 Dy1 N4 74.69(14) 2_765 .
O4 Dy1 O15 87.47(15) 2_765 .
O4 Dy1 N3 63.81(13) 2_765 2_765
Dy3 Dy2 Dy1 60.904(7) . .
O3 Dy2 Dy1 96.46(8) . .
O3 Dy2 Dy3 134.49(9) . .
O3 Dy2 O10 72.40(11) . 2_765
O3 Dy2 O11 91.70(12) . .
O3 Dy2 O5 73.58(13) . .
O3 Dy2 O2 116.49(12) . .
O3 Dy2 O6 132.27(12) . .
O3 Dy2 N1 63.46(13) . .
O10 Dy2 Dy1 41.54(8) 2_765 .
O10 Dy2 Dy3 101.68(8) 2_765 .
O10 Dy2 N1 135.72(13) 2_765 .
O11 Dy2 Dy1 37.77(8) . .
O11 Dy2 Dy3 45.45(8) . .
O11 Dy2 O10 73.30(11) . 2_765
O11 Dy2 O2 66.80(11) . .
O11 Dy2 N1 110.15(13) . .
O5 Dy2 Dy1 122.27(8) . .
O5 Dy2 Dy3 151.80(10) . .
O5 Dy2 O10 82.79(11) . 2_765
O5 Dy2 O11 154.92(12) . .
O5 Dy2 O2 137.88(12) . .
O5 Dy2 O6 71.59(13) . .
O5 Dy2 N1 81.78(13) . .
O2 Dy2 Dy1 98.09(8) . .
O2 Dy2 Dy3 41.92(8) . .
O2 Dy2 O10 139.08(11) . 2_765
O2 Dy2 N1 69.66(13) . .
O6 Dy2 Dy1 129.70(9) . .
O6 Dy2 Dy3 85.73(9) . .
O6 Dy2 O10 132.50(12) . 2_765
O6 Dy2 O11 131.01(13) . .
O6 Dy2 O2 73.43(13) . .
O6 Dy2 N1 80.05(14) . .
O14 Dy2 Dy1 48.47(9) . .
O14 Dy2 Dy3 41.37(9) . .
O14 Dy2 O3 144.35(12) . .
O14 Dy2 O10 75.06(12) . 2_765
O14 Dy2 O11 65.01(12) . .
O14 Dy2 O5 116.35(13) . .
O14 Dy2 O2 80.22(12) . .
O14 Dy2 O6 81.41(13) . .
O14 Dy2 N1 148.05(14) . .
N1 Dy2 Dy1 144.56(11) . .
N1 Dy2 Dy3 111.23(10) . .
Dy2 Dy3 Dy1 60.927(7) . .
O11 Dy3 Dy1 38.56(7) . .
O11 Dy3 Dy2 41.55(8) . .
O11 Dy3 O1 117.37(12) . .
O11 Dy3 O13 116.28(12) . .
O11 Dy3 N5 120.65(15) . .
O2 Dy3 Dy1 98.34(8) . .
O2 Dy3 Dy2 42.17(8) . .
O2 Dy3 O11 64.23(11) . .
O2 Dy3 O1 62.94(12) . .
O2 Dy3 O13 67.92(13) . .
O2 Dy3 N5 126.04(14) . .
O14 Dy3 Dy1 48.55(9) . .
O14 Dy3 Dy2 39.74(9) . .
O14 Dy3 O11 61.19(12) . .
O14 Dy3 O2 78.92(12) . .
O14 Dy3 O1 133.02(12) . .
O14 Dy3 O13 70.59(13) . .
O14 Dy3 N5 64.78(15) . .
O7 Dy3 Dy1 93.74(10) . .
O7 Dy3 Dy2 116.56(10) . .
O7 Dy3 O11 81.28(13) . .
O7 Dy3 O2 97.59(13) . .
O7 Dy3 O14 140.08(13) . .
O7 Dy3 O1 74.83(13) . .
O7 Dy3 O13 145.04(13) . .
O7 Dy3 N5 135.90(15) . .
O1 Dy3 Dy1 155.65(9) . .
O1 Dy3 Dy2 104.55(9) . .
O1 Dy3 O13 70.25(13) . .
O8 Dy3 Dy1 122.54(9) . .
O8 Dy3 Dy2 170.32(10) . .
O8 Dy3 O11 147.21(12) . .
O8 Dy3 O2 138.09(12) . .
O8 Dy3 O14 134.09(13) . .
O8 Dy3 O7 72.91(14) . .
O8 Dy3 O1 75.25(12) . .
O8 Dy3 O13 96.34(14) . .
O8 Dy3 N5 70.05(15) . .
O13 Dy3 Dy1 119.11(9) . .
O13 Dy3 Dy2 74.73(10) . .
N5 Dy3 Dy1 86.65(13) . .
N5 Dy3 Dy2 102.03(12) . .
N5 Dy3 O1 116.63(16) . .
N5 Dy3 O13 63.17(15) . .
O4 Dy3 Dy1 38.10(9) 2_765 .
O4 Dy3 Dy2 98.75(9) 2_765 .
O4 Dy3 O11 71.31(12) 2_765 .
O4 Dy3 O2 135.21(12) 2_765 .
O4 Dy3 O14 75.39(12) 2_765 .
O4 Dy3 O7 80.31(14) 2_765 .
O4 Dy3 O1 151.55(13) 2_765 .
O4 Dy3 O8 84.49(13) 2_765 .
O4 Dy3 O13 132.78(14) 2_765 .
O4 Dy3 N5 73.18(16) 2_765 .
Dy2 O3 Dy1 114.02(14) . 2_765
C9 O3 Dy1 125.0(3) . 2_765
C9 O3 Dy2 112.9(3) . .
Dy1 O10 Dy1 115.17(13) 2_765 .
Dy2 O10 Dy1 104.24(12) 2_765 .
Dy2 O10 Dy1 96.96(12) 2_765 2_765
C32 O10 Dy1 112.5(3) . 2_765
C32 O10 Dy1 114.2(3) . .
C32 O10 Dy2 112.1(3) . 2_765
Dy1 O11 Dy2 103.30(13) . .
Dy1 O11 Dy3 98.05(12) . .
Dy2 O11 Dy3 92.99(12) . .
C33 O11 Dy1 119.0(3) . .
C33 O11 Dy2 116.8(3) . .
C33 O11 Dy3 122.0(3) . .
C17 O5 Dy2 131.3(3) . .
Dy3 O2 Dy2 95.91(12) . .
C7 O2 Dy2 134.7(3) . .
C7 O2 Dy3 124.7(3) . .
C19 O6 Dy2 131.9(4) . .
Dy2 O14 Dy1 92.59(12) . .
Dy2 O14 Dy3 98.89(13) . .
Dy3 O14 Dy1 90.88(11) . .
C29 O14 Dy1 123.0(3) . .
C29 O14 Dy2 122.4(3) . .
C29 O14 Dy3 121.3(3) . .
C22 O7 Dy3 135.1(4) . .
C2 O1 Dy3 117.4(3) . .
C2 O1 C1 115.4(4) . .
C1 O1 Dy3 127.2(4) . .
C24 O8 Dy3 135.9(4) . .
C31 N4 Dy1 104.0(3) . .
C35 O15 Dy1 158.3(4) . .
C9 N2 N1 111.3(4) . .
C14 N3 Dy1 119.9(3) . 2_765
C14 N3 C10 119.8(4) . .
C10 N3 Dy1 120.0(3) . 2_765
N2 N1 Dy2 112.4(3) . .
C8 N1 Dy2 131.7(4) . .
C8 N1 N2 114.1(4) . .
C28 O13 Dy3 117.7(4) . .
C27 N5 Dy3 107.2(4) . .
O5 C17 C18 124.9(5) . .
O5 C17 C16 115.7(5) . .
C18 C17 C16 119.4(5) . .
N1 C8 C6 126.1(5) . .
N4 C31 C30 114.8(4) . .
N4 C31 C32 105.9(4) . .
N4 C31 C33 108.2(4) . .
C30 C31 C33 105.3(4) . .
C32 C31 C30 109.7(5) . .
C32 C31 C33 113.1(4) . .
O2 C7 C6 124.3(5) . .
O2 C7 C2 119.5(5) . .
C6 C7 C2 116.2(5) . .
O3 C9 C10 116.9(4) . .
N2 C9 O3 125.2(5) . .
N2 C9 C10 117.8(4) . .
C7 C6 C8 123.0(5) . .
C5 C6 C8 116.4(5) . .
C5 C6 C7 120.3(5) . .
O14 C29 C27 113.0(4) . .
N3 C14 C13 121.2(5) . .
N3 C14 C15 116.9(5) . .
C13 C14 C15 121.9(5) . .
O1 C2 C7 113.7(4) . .
C3 C2 O1 123.4(5) . .
C3 C2 C7 122.9(5) . .
N3 C10 C9 114.0(4) . .
N3 C10 C11 122.5(5) . .
C11 C10 C9 123.5(5) . .
C4 C5 C6 121.0(5) . .
O8 C24 C23 123.6(6) . .
O8 C24 C25 116.6(6) . .
C23 C24 C25 119.8(6) . .
O9 C30 C31 114.8(5) . .
O10 C32 C31 112.1(4) . .
C2 C3 C4 119.4(6) . .
O6 C19 C18 124.6(6) . .
O6 C19 C20 115.2(6) . .
C18 C19 C20 120.2(5) . .
C5 C4 C3 120.1(5) . .
O11 C33 C31 114.0(4) . .
C19 C18 C17 124.4(5) . .
C24 C23 C22 126.1(6) . .
O13 C28 C27 109.9(5) . .
N5 C27 C29 105.4(5) . .
N5 C27 C26 107.3(5) . .
C29 C27 C26 111.1(5) . .
C28 C27 N5 108.4(5) . .
C28 C27 C29 113.7(5) . .
C28 C27 C26 110.5(6) . .
O7 C22 C23 124.8(6) . .
O7 C22 C21 116.5(6) . .
C23 C22 C21 118.7(6) . .
C10 C11 C12 117.9(6) . .
C13 C12 C11 119.8(6) . .
C12 C13 C14 118.8(6) . .
O12 C26 C27 109.6(6) . .
O15 C35 C34B 125.5(9) . .
O15 C35 C36B 114.8(8) . .
O15 C35 C34A 94.7(10) . .
C34B C35 C36B 119.7(9) . .
C36A C35 O15 150.3(18) . .
C36A C35 C34A 102.8(17) . .
Dy3 O4 Dy1 105.34(13) 2_765 2_765
C15 O4 Dy1 126.5(3) . 2_765
C15 O4 Dy3 127.7(3) . 2_765
O4 C15 C14 111.7(4) . .

loop_
_geom_bond_atom_site_label_1
_geom_bond_atom_site_label_2
_geom_bond_distance
_geom_bond_site_symmetry_2
Dy1 Dy2 3.6887(4) .
Dy1 Dy3 3.6879(4) .
Dy1 O3 2.413(3) 2_765
Dy1 O10 2.464(3) 2_765
Dy1 O10 2.608(4) .
Dy1 O11 2.321(3) .
Dy1 O14 2.764(4) .
Dy1 N4 2.579(4) .
Dy1 O15 2.362(4) .
Dy1 N3 2.568(4) 2_765
Dy1 O4 2.360(4) 2_765
Dy2 Dy3 3.5857(4) .
Dy2 O3 2.359(4) .
Dy2 O10 2.463(3) 2_765
Dy2 O11 2.382(3) .
Dy2 O5 2.367(4) .
Dy2 O2 2.420(3) .
Dy2 O6 2.374(4) .
Dy2 O14 2.320(4) .
Dy2 N1 2.507(4) .
Dy3 O11 2.559(4) .
Dy3 O2 2.408(4) .
Dy3 O14 2.399(4) .
Dy3 O7 2.378(4) .
Dy3 O1 2.614(4) .
Dy3 O8 2.370(4) .
Dy3 O13 2.626(4) .
Dy3 N5 2.571(6) .
Dy3 O4 2.278(3) 2_765
O3 C9 1.322(6) .
O10 C32 1.434(6) .
O11 C33 1.427(6) .
O5 C17 1.264(6) .
O2 C7 1.320(6) .
O6 C19 1.285(7) .
O14 C29 1.419(6) .
O7 C22 1.271(7) .
O1 C2 1.389(6) .
O1 C1 1.423(7) .
O8 C24 1.268(7) .
N4 C31 1.464(7) .
O15 C35 1.232(8) .
N2 N1 1.394(6) .
N2 C9 1.284(7) .
N3 C14 1.328(7) .
N3 C10 1.341(7) .
N1 C8 1.282(7) .
O13 C28 1.426(8) .
O9 C30 1.389(7) .
N5 C27 1.485(8) .
C17 C18 1.393(8) .
C17 C16 1.509(8) .
C8 C6 1.440(8) .
C31 C30 1.531(7) .
C31 C32 1.517(7) .
C31 C33 1.541(7) .
C7 C6 1.413(7) .
C7 C2 1.417(8) .
C9 C10 1.479(8) .
C6 C5 1.406(7) .
C29 C27 1.537(8) .
C14 C13 1.404(7) .
C14 C15 1.466(7) .
C2 C3 1.372(8) .
C10 C11 1.378(7) .
C5 C4 1.368(8) .
C24 C23 1.400(9) .
C24 C25 1.489(9) .
C3 C4 1.390(8) .
C19 C18 1.385(9) .
C19 C20 1.517(8) .
O12 C26 1.420(9) .
C23 C22 1.400(9) .
C28 C27 1.465(9) .
C27 C26 1.546(9) .
C22 C21 1.501(10) .
C11 C12 1.392(9) .
C12 C13 1.372(9) .
C35 C34B 1.317(11) .
C35 C36B 1.382(11) .
C35 C34A 1.62(3) .
C35 C36A 1.09(2) .
O4 C15 1.426(6) .

loop_
_geom_torsion_atom_site_label_1
_geom_torsion_atom_site_label_2
_geom_torsion_atom_site_label_3
_geom_torsion_atom_site_label_4
_geom_torsion
_geom_torsion_site_symmetry_1
Dy1 O3 C9 N2 180.0(4) 2_765
Dy1 O3 C9 C10 -3.6(7) 2_765
Dy1 O10 C32 C31 15.0(5) .
Dy1 O10 C32 C31 -118.6(4) 2_765
Dy1 O11 C33 C31 11.9(5) .
Dy1 O14 C29 C27 -117.3(4) .
Dy1 N4 C31 C30 -170.8(4) .
Dy1 N4 C31 C32 68.0(4) .
Dy1 N4 C31 C33 -53.5(4) .
Dy1 O15 C35 C34B -76.9(18) .
Dy1 O15 C35 C36B 106.6(15) .
Dy1 O15 C35 C34A -78(2) .
Dy1 O15 C35 C36A 48(4) .
Dy1 N3 C14 C13 172.3(5) 2_765
Dy1 N3 C14 C15 -6.9(7) 2_765
Dy1 N3 C10 C9 7.8(6) 2_765
Dy1 N3 C10 C11 -172.2(5) 2_765
Dy1 O4 C15 C14 -11.7(7) 2_765
Dy2 O3 C9 N2 -33.5(7) .
Dy2 O3 C9 C10 143.0(4) .
Dy2 O10 C32 C31 133.3(3) 2_765
Dy2 O11 C33 C31 137.0(3) .
Dy2 O5 C17 C18 27.6(8) .
Dy2 O5 C17 C16 -151.4(4) .
Dy2 O2 C7 C6 24.5(8) .
Dy2 O2 C7 C2 -159.3(4) .
Dy2 O6 C19 C18 -19.4(8) .
Dy2 O6 C19 C20 161.8(4) .
Dy2 O14 C29 C27 124.2(4) .
Dy2 N1 C8 C6 -22.0(8) .
Dy3 O11 C33 C31 -110.5(4) .
Dy3 O2 C7 C6 173.8(4) .
Dy3 O2 C7 C2 -10.1(7) .
Dy3 O14 C29 C27 -2.7(6) .
Dy3 O7 C22 C23 3.3(9) .
Dy3 O7 C22 C21 -176.2(5) .
Dy3 O1 C2 C7 11.3(6) .
Dy3 O1 C2 C3 -169.3(5) .
Dy3 O8 C24 C23 -15.0(9) .
Dy3 O8 C24 C25 165.8(4) .
Dy3 O13 C28 C27 16.6(7) .
Dy3 N5 C27 C29 -57.1(5) .
Dy3 N5 C27 C28 65.0(5) .
Dy3 N5 C27 C26 -175.6(4) .
Dy3 O4 C15 C14 176.5(4) 2_765
O3 C9 C10 N3 -3.1(7) .
O3 C9 C10 C11 176.9(6) .
O5 C17 C18 C19 2.9(9) .
O2 C7 C6 C8 5.2(9) .
O2 C7 C6 C5 179.7(5) .
O2 C7 C2 O1 -1.9(7) .
O2 C7 C2 C3 178.7(5) .
O6 C19 C18 C17 -7.0(9) .
O14 C29 C27 N5 41.0(6) .
O14 C29 C27 C28 -77.6(6) .
O14 C29 C27 C26 156.9(5) .
O1 C2 C3 C4 -176.2(5) .
O8 C24 C23 C22 3.6(10) .
N4 C31 C30 O9 -68.2(7) .
N4 C31 C32 O10 -56.7(5) .
N4 C31 C33 O11 31.8(6) .
N2 N1 C8 C6 175.1(5) .
N2 C9 C10 N3 173.6(5) .
N2 C9 C10 C11 -6.4(9) .
N3 C14 C13 C12 1.8(10) .
N3 C14 C15 O4 11.2(8) .
N3 C10 C11 C12 -1.9(10) .
N1 N2 C9 O3 3.7(8) .
N1 N2 C9 C10 -172.7(5) .
N1 C8 C6 C7 -5.4(9) .
N1 C8 C6 C5 179.9(6) .
O13 C28 C27 N5 -53.7(7) .
O13 C28 C27 C29 63.1(7) .
O13 C28 C27 C26 -171.1(5) .
N5 C27 C26 O12 -180.0(6) .
C8 C6 C5 C4 174.3(6) .
C7 C6 C5 C4 -0.5(9) .
C7 C2 C3 C4 3.2(9) .
C9 N2 N1 Dy2 25.8(5) .
C9 N2 N1 C8 -167.9(5) .
C9 C10 C11 C12 178.1(6) .
C6 C7 C2 O1 174.5(5) .
C6 C7 C2 C3 -4.9(8) .
C6 C5 C4 C3 -1.3(9) .
C29 C27 C26 O12 65.3(8) .
C14 N3 C10 C9 -178.3(5) .
C14 N3 C10 C11 1.8(9) .
C2 C7 C6 C8 -171.1(5) .
C2 C7 C6 C5 3.5(8) .
C2 C3 C4 C5 0.1(10) .
C10 N3 C14 C13 -1.7(9) .
C10 N3 C14 C15 179.1(5) .
C10 C11 C12 C13 2.0(11) .
C24 C23 C22 O7 2.0(10) .
C24 C23 C22 C21 -178.6(6) .
C30 C31 C32 O10 178.9(4) .
C30 C31 C33 O11 155.1(4) .
C32 C31 C30 O9 50.9(7) .
C32 C31 C33 O11 -85.1(5) .
C33 C31 C30 O9 173.0(5) .
C33 C31 C32 O10 61.6(6) .
C16 C17 C18 C19 -178.1(6) .
C28 C27 C26 O12 -61.9(8) .
C11 C12 C13 C14 -1.9(12) .
C1 O1 C2 C7 -167.6(6) .
C1 O1 C2 C3 11.8(9) .
C13 C14 C15 O4 -168.0(6) .
C20 C19 C18 C17 171.7(6) .
C25 C24 C23 C22 -177.3(6) .
C15 C14 C13 C12 -179.1(7) .
